data_1562816
loop_
_publ_author_name
'You, Dong Kyun'
'So, Hyunhee'
'Ryu, Chan Hee'
'Kim, Mingi'
'Lee, Kang Mun'

_publ_section_title
;
 Strategic molecular design of closo-ortho-carboranyl luminophores to
 manifest thermally activated delayed fluorescence
;
_journal_name_full 'Chemical Science'
_journal_paper_doi 10.1039/D1SC00791B
_journal_year 2021
_chemical_formula_sum 'C17 H24 B10'
_chemical_formula_weight 336.46
_space_group_crystal_system monoclinic
_space_group_IT_number 14
_space_group_name_Hall '-P 2yn'
_space_group_name_H-M_alt 'P 1 21/n 1'
_atom_sites_solution_hydrogens mixed
_audit_block_doi 10.5517/ccdc.csd.cc27260k
_audit_creation_method SHELXL-2013
_audit_update_record
;
2021-01-21 deposited with the CCDC.	2021-05-21 downloaded from the CCDC.
;
_cell_angle_alpha 90
_cell_angle_beta 98.61(3)
_cell_angle_gamma 90
_cell_formula_units_Z 4
_cell_length_a 12.297(2)
_cell_length_b 10.173(2)
_cell_length_c 15.922(3)
_cell_measurement_reflns_used 19385
_cell_measurement_temperature 293(2)
_cell_measurement_theta_max 27.521
_cell_measurement_theta_min 3.023
_cell_volume 1969.4(6)
_computing_cell_refinement 'Bruker SAINT'
_computing_data_collection 'Bruker APEX2'
_computing_data_reduction 'Bruker SAINT'
_computing_molecular_graphics 'Bruker SHELXTL'
_computing_publication_material 'Bruker SHELXTL'
_computing_structure_refinement 'SHELXL-2014 (Sheldrick, 2014)'
_computing_structure_solution 'SHELXS-97 (Sheldrick 2008)'
_diffrn_ambient_temperature 293(2)
_diffrn_measured_fraction_theta_full 0.998
_diffrn_measured_fraction_theta_max 0.998
_diffrn_measurement_device_type 'Bruker APEX-II CCD'
_diffrn_measurement_method '\f and \w scans'
_diffrn_radiation_type MoK\a
_diffrn_radiation_wavelength 0.71073
_diffrn_reflns_av_R_equivalents 0.0573
_diffrn_reflns_av_unetI/netI 0.0449
_diffrn_reflns_Laue_measured_fraction_full 0.998
_diffrn_reflns_Laue_measured_fraction_max 0.998
_diffrn_reflns_limit_h_max 15
_diffrn_reflns_limit_h_min -15
_diffrn_reflns_limit_k_max 13
_diffrn_reflns_limit_k_min -13
_diffrn_reflns_limit_l_max 20
_diffrn_reflns_limit_l_min -20
_diffrn_reflns_number 19385
_diffrn_reflns_point_group_measured_fraction_full 0.998
_diffrn_reflns_point_group_measured_fraction_max 0.998
_diffrn_reflns_theta_full 25.242
_diffrn_reflns_theta_max 27.521
_diffrn_reflns_theta_min 3.023
_exptl_absorpt_coefficient_mu 0.056
_exptl_crystal_colour yellow
_exptl_crystal_density_diffrn 1.135
_exptl_crystal_description block
_exptl_crystal_F_000 704
_exptl_crystal_size_max 0.35
_exptl_crystal_size_mid 0.25
_exptl_crystal_size_min 0.1
_refine_diff_density_max 0.528
_refine_diff_density_min -0.392
_refine_diff_density_rms 0.063
_refine_ls_extinction_method none
_refine_ls_goodness_of_fit_ref 1.029
_refine_ls_hydrogen_treatment mixed
_refine_ls_matrix_type full
_refine_ls_number_parameters 250
_refine_ls_number_reflns 4526
_refine_ls_number_restraints 0
_refine_ls_restrained_S_all 1.029
_refine_ls_R_factor_all 0.1100
_refine_ls_R_factor_gt 0.0722
_refine_ls_shift/su_max 0.028
_refine_ls_shift/su_mean 0.002
_refine_ls_structure_factor_coef Fsqd
_refine_ls_weighting_details 'w=1/[\s^2^(Fo^2^)+(0.1600P)^2^+0.5000P] where P=(Fo^2^+2Fc^2^)/3'
_refine_ls_weighting_scheme calc
_refine_ls_wR_factor_gt 0.2197
_refine_ls_wR_factor_ref 0.2709
_reflns_Friedel_coverage 0.000
_reflns_number_gt 2767
_reflns_number_total 4526
_reflns_threshold_expression 'I > 2\s(I)'
_cod_data_source_file d1sc00791b2.cif
_cod_data_source_block 4FCH
_cod_original_cell_volume 1969.4(7)
_cod_original_sg_symbol_H-M 'P 21/n'
_cod_database_code 1562816
_shelx_space_group_comment
;
The symmetry employed for this shelxl refinement is uniquely defined
by the following loop, which should always be used as a source of
symmetry information in preference to the above space-group names.
They are only intended as comments.
;
_shelx_estimated_absorpt_t_min 0.983
_shelx_estimated_absorpt_t_max 0.994
_shelxl_version_number 2013-4

loop_
_space_group_symop_operation_xyz
'x, y, z'
'-x+1/2, y+1/2, -z+1/2'
'-x, -y, -z'
'x-1/2, -y-1/2, z-1/2'

loop_
_atom_site_label
_atom_site_type_symbol
_atom_site_fract_x
_atom_site_fract_y
_atom_site_fract_z
_atom_site_U_iso_or_equiv
_atom_site_adp_type
_atom_site_occupancy
_atom_site_site_symmetry_order
_atom_site_calc_flag
_atom_site_refinement_flags_posn
_atom_site_refinement_flags_adp
_atom_site_refinement_flags_occupancy
_atom_site_disorder_assembly
_atom_site_disorder_group
C1 C 0.3384(2) 0.0030(3) 0.31149(16) 0.0634(7) Uani 1 1 d . . . . .
H1 H 0.2932 -0.0377 0.3455 0.076 Uiso 1 1 calc R U . . .
C2 C 0.4499(3) 0.0078(3) 0.33689(17) 0.0695(8) Uani 1 1 d . . . . .
H2 H 0.4810 -0.0275 0.3889 0.083 Uiso 1 1 calc R U . . .
C3 C 0.5154(2) 0.0660(2) 0.28409(16) 0.0595(6) Uani 1 1 d . . . . .
H3 H 0.5911 0.0678 0.3014 0.071 Uiso 1 1 calc R U . . .
C4 C 0.47365(17) 0.1219(2) 0.20644(13) 0.0438(5) Uani 1 1 d . . . . .
C5 C 0.28357(19) 0.2535(2) 0.03678(15) 0.0533(6) Uani 1 1 d . . . . .
H5 H 0.3514 0.2856 0.0272 0.064 Uiso 1 1 calc R U . . .
C6 C 0.1902(2) 0.2840(3) -0.01906(17) 0.0646(7) Uani 1 1 d . . . . .
H6 H 0.1965 0.3353 -0.0664 0.078 Uiso 1 1 calc R U . . .
C7 C 0.0881(2) 0.2408(3) -0.00664(18) 0.0674(7) Uani 1 1 d . . . . .
H7 H 0.0261 0.2622 -0.0452 0.081 Uiso 1 1 calc R U . . .
C8 C 0.0787(2) 0.1656(3) 0.06359(18) 0.0651(7) Uani 1 1 d . . . . .
H8 H 0.0101 0.1358 0.0731 0.078 Uiso 1 1 calc R U . . .
C9 C 0.1731(2) 0.0586(2) 0.20082(16) 0.0552(6) Uani 1 1 d . . . . .
C10 C 0.29408(19) 0.0587(2) 0.23550(14) 0.0485(5) Uani 1 1 d . . . . .
C11 C 0.35797(17) 0.12276(19) 0.18062(13) 0.0409(5) Uani 1 1 d . . . . .
C12 C 0.27698(17) 0.17478(19) 0.10764(13) 0.0420(5) Uani 1 1 d . . . . .
C13 C 0.17177(18) 0.1345(2) 0.12013(15) 0.0501(5) Uani 1 1 d . . . . .
C14 C 0.56180(17) 0.1749(2) 0.15787(14) 0.0458(5) Uani 1 1 d . . . . .
C15 C 0.6251(2) 0.0617(3) 0.0985(2) 0.0745(8) Uani 1 1 d . . . . .
H15 H 0.588(2) -0.050(3) 0.0968(17) 0.071(8) Uiso 1 1 d . . . . .
C22 C 0.1066(3) 0.1289(3) 0.2610(2) 0.0831(9) Uani 1 1 d . . . . .
H22A H 0.1334 0.2171 0.2706 0.125 Uiso 1 1 calc R U . . .
H22B H 0.1141 0.0827 0.3142 0.125 Uiso 1 1 calc R U . . .
H22C H 0.0305 0.1311 0.2362 0.125 Uiso 1 1 calc R U . . .
C23 C 0.1296(3) -0.0820(3) 0.1827(2) 0.0775(9) Uani 1 1 d . . . . .
H23A H 0.0536 -0.0785 0.1578 0.116 Uiso 1 1 calc R U . . .
H23B H 0.1367 -0.1307 0.2349 0.116 Uiso 1 1 calc R U . . .
H23C H 0.1714 -0.1244 0.1441 0.116 Uiso 1 1 calc R U . . .
B1 B 0.7391(3) 0.2812(4) 0.0407(3) 0.0804(10) Uani 1 1 d . . . . .
H1A H 0.7982 0.3183 0.0009 0.096 Uiso 1 1 calc R U . . .
B2 B 0.7555(3) 0.1250(4) 0.0911(3) 0.0819(11) Uani 1 1 d . . . . .
H2A H 0.8249 0.0597 0.0844 0.098 Uiso 1 1 calc R U . . .
B3 B 0.7719(3) 0.2732(4) 0.1518(3) 0.0795(10) Uani 1 1 d . . . . .
H3A H 0.8528 0.3045 0.1848 0.095 Uiso 1 1 calc R U . . .
B4 B 0.6746(3) 0.3883(3) 0.1056(2) 0.0697(9) Uani 1 1 d . . . . .
H4 H 0.6916 0.4945 0.1082 0.084 Uiso 1 1 calc R U . . .
B5 B 0.5972(3) 0.3124(3) 0.0151(2) 0.0667(8) Uani 1 1 d . . . . .
H5A H 0.5616 0.3678 -0.0418 0.080 Uiso 1 1 calc R U . . .
B6 B 0.6488(3) 0.1504(4) 0.0072(2) 0.0745(9) Uani 1 1 d . . . . .
H6A H 0.6471 0.1019 -0.0547 0.089 Uiso 1 1 calc R U . . .
B7 B 0.53685(19) 0.1809(2) 0.05527(15) 0.0431(5) Uani 1 1 d . . . . .
H7A H 0.4562 0.1482 0.0227 0.052 Uiso 1 1 calc R U . . .
B8 B 0.5433(2) 0.3266(3) 0.11184(17) 0.0513(6) Uani 1 1 d . . . . .
H8A H 0.4735 0.3916 0.1182 0.062 Uiso 1 1 calc R U . . .
B9 B 0.6498(2) 0.2997(3) 0.1965(2) 0.0593(7) Uani 1 1 d . . . . .
H10 H 0.6499 0.3459 0.2589 0.071 Uiso 1 1 calc R U . . .
B10 B 0.7008(2) 0.1382(3) 0.1867(2) 0.0647(8) Uani 1 1 d . . . . .
H9 H 0.7343 0.0809 0.2433 0.078 Uiso 1 1 calc R U . . .

loop_
_atom_site_aniso_label
_atom_site_aniso_U_11
_atom_site_aniso_U_22
_atom_site_aniso_U_33
_atom_site_aniso_U_23
_atom_site_aniso_U_13
_atom_site_aniso_U_12
C1 0.0795(18) 0.0584(14) 0.0539(14) 0.0113(11) 0.0151(12) -0.0102(13)
C2 0.084(2) 0.0667(16) 0.0543(14) 0.0135(12) 0.0005(13) -0.0054(14)
C3 0.0630(15) 0.0583(14) 0.0543(13) 0.0050(11) -0.0011(11) -0.0018(11)
C4 0.0463(11) 0.0401(10) 0.0445(11) -0.0006(8) 0.0054(9) -0.0012(8)
C5 0.0434(12) 0.0596(13) 0.0575(13) 0.0113(11) 0.0093(10) -0.0026(10)
C6 0.0555(15) 0.0727(16) 0.0626(15) 0.0195(13) -0.0008(12) -0.0029(12)
C7 0.0499(14) 0.0714(17) 0.0757(17) 0.0126(14) -0.0076(12) -0.0012(12)
C8 0.0422(13) 0.0691(16) 0.0831(18) 0.0103(14) 0.0068(12) -0.0047(11)
C9 0.0524(13) 0.0549(13) 0.0616(13) 0.0063(11) 0.0195(11) -0.0083(10)
C10 0.0576(13) 0.0417(11) 0.0490(12) 0.0029(9) 0.0172(10) -0.0051(9)
C11 0.0432(11) 0.0374(10) 0.0434(10) -0.0023(8) 0.0110(8) -0.0014(8)
C12 0.0415(11) 0.0406(10) 0.0456(11) 0.0008(8) 0.0118(8) -0.0006(8)
C13 0.0430(12) 0.0464(11) 0.0627(14) 0.0017(10) 0.0138(10) -0.0037(9)
C14 0.0406(11) 0.0434(11) 0.0527(12) -0.0050(9) 0.0049(9) -0.0030(8)
C15 0.0584(16) 0.0662(17) 0.102(2) -0.0163(15) 0.0218(15) 0.0006(13)
C22 0.0739(19) 0.096(2) 0.090(2) 0.0082(17) 0.0464(16) 0.0053(17)
C23 0.0768(19) 0.0620(16) 0.094(2) 0.0113(15) 0.0139(16) -0.0229(14)
B1 0.0621(19) 0.086(2) 0.101(3) -0.008(2) 0.0389(18) -0.0168(17)
B2 0.0446(16) 0.080(2) 0.126(3) -0.016(2) 0.0300(18) -0.0018(15)
B3 0.0447(16) 0.079(2) 0.113(3) -0.010(2) 0.0056(17) -0.0193(15)
B4 0.0662(19) 0.0571(17) 0.088(2) -0.0024(15) 0.0184(16) -0.0194(14)
B5 0.0680(19) 0.0718(19) 0.0654(18) 0.0015(14) 0.0265(15) -0.0100(15)
B6 0.066(2) 0.080(2) 0.085(2) -0.0205(17) 0.0374(17) -0.0072(16)
B7 0.0373(11) 0.0500(13) 0.0433(12) -0.0091(10) 0.0103(9) -0.0056(10)
B8 0.0517(14) 0.0459(13) 0.0583(15) -0.0005(11) 0.0145(12) -0.0021(11)
B9 0.0575(16) 0.0522(15) 0.0658(17) -0.0094(12) 0.0014(13) -0.0145(12)
B10 0.0424(14) 0.0631(17) 0.087(2) 0.0001(15) 0.0024(14) -0.0028(13)

loop_
_atom_type_symbol
_atom_type_description
_atom_type_scat_dispersion_real
_atom_type_scat_dispersion_imag
_atom_type_scat_source
C C 0.0033 0.0016 'International Tables Vol C Tables 4.2.6.8 and 6.1.1.4'
H H 0.0000 0.0000 'International Tables Vol C Tables 4.2.6.8 and 6.1.1.4'
B B 0.0013 0.0007 'International Tables Vol C Tables 4.2.6.8 and 6.1.1.4'

loop_
_geom_angle_atom_site_label_1
_geom_angle_atom_site_label_2
_geom_angle_atom_site_label_3
_geom_angle
_geom_angle_site_symmetry_1
_geom_angle_site_symmetry_3
_geom_angle_publ_flag
C2 C1 C10 119.5(2) . . ?
C1 C2 C3 119.0(2) . . ?
C2 C3 C4 123.1(2) . . ?
C3 C4 C11 118.8(2) . . ?
C3 C4 C14 113.6(2) . . ?
C11 C4 C14 127.57(19) . . ?
C6 C5 C12 120.5(2) . . ?
C7 C6 C5 121.8(2) . . ?
C6 C7 C8 119.1(2) . . ?
C7 C8 C13 119.6(2) . . ?
C13 C9 C10 101.39(17) . . ?
C13 C9 C22 111.0(2) . . ?
C10 C9 C22 111.2(2) . . ?
C13 C9 C23 111.1(2) . . ?
C10 C9 C23 111.5(2) . . ?
C22 C9 C23 110.4(2) . . ?
C1 C10 C11 123.3(2) . . ?
C1 C10 C9 124.2(2) . . ?
C11 C10 C9 112.46(19) . . ?
C10 C11 C4 116.24(19) . . ?
C10 C11 C12 105.85(17) . . ?
C4 C11 C12 137.91(18) . . ?
C5 C12 C13 116.7(2) . . ?
C5 C12 C11 135.43(19) . . ?
C13 C12 C11 107.79(18) . . ?
C8 C13 C12 122.2(2) . . ?
C8 C13 C9 125.3(2) . . ?
C12 C13 C9 112.4(2) . . ?
C4 C14 B7 119.01(17) . . ?
C4 C14 B8 118.60(18) . . ?
B7 C14 B8 62.61(14) . . ?
C4 C14 B9 122.50(19) . . ?
B7 C14 B9 110.29(18) . . ?
B8 C14 B9 61.49(16) . . ?
C4 C14 B10 122.4(2) . . ?
B7 C14 B10 107.73(19) . . ?
B8 C14 B10 111.61(18) . . ?
B9 C14 B10 61.60(16) . . ?
C4 C14 C15 116.86(18) . . ?
B7 C14 C15 60.67(16) . . ?
B8 C14 C15 113.86(19) . . ?
B9 C14 C15 111.87(19) . . ?
B10 C14 C15 60.14(17) . . ?
B7 C15 C14 55.95(14) . . ?
B7 C15 B2 104.3(2) . . ?
C14 C15 B2 106.4(2) . . ?
B7 C15 B10 103.8(2) . . ?
C14 C15 B10 59.85(16) . . ?
B2 C15 B10 60.4(2) . . ?
B7 C15 B6 58.61(17) . . ?
C14 C15 B6 104.5(2) . . ?
B2 C15 B6 59.5(2) . . ?
B10 C15 B6 107.4(2) . . ?
B3 B1 B5 108.2(2) . . ?
B3 B1 B6 108.0(3) . . ?
B5 B1 B6 60.6(2) . . ?
B3 B1 B4 59.7(2) . . ?
B5 B1 B4 60.57(19) . . ?
B6 B1 B4 108.9(2) . . ?
B3 B1 B2 60.7(2) . . ?
B5 B1 B2 107.9(2) . . ?
B6 B1 B2 59.1(2) . . ?
B4 B1 B2 108.5(3) . . ?
B6 B2 C15 60.95(19) . . ?
B6 B2 B10 108.1(2) . . ?
C15 B2 B10 59.79(18) . . ?
B6 B2 B1 60.1(2) . . ?
C15 B2 B1 108.5(2) . . ?
B10 B2 B1 106.9(2) . . ?
B6 B2 B3 107.5(3) . . ?
C15 B2 B3 107.8(2) . . ?
B10 B2 B3 59.6(2) . . ?
B1 B2 B3 59.0(2) . . ?
B4 B3 B1 60.5(2) . . ?
B4 B3 B10 108.2(2) . . ?
B1 B3 B10 107.7(2) . . ?
B4 B3 B9 60.14(19) . . ?
B1 B3 B9 108.4(2) . . ?
B10 B3 B9 60.15(18) . . ?
B4 B3 B2 108.7(3) . . ?
B1 B3 B2 60.2(2) . . ?
B10 B3 B2 59.4(2) . . ?
B9 B3 B2 108.1(2) . . ?
B8 B4 B3 108.3(2) . . ?
B8 B4 B1 108.1(2) . . ?
B3 B4 B1 59.8(2) . . ?
B8 B4 B9 59.81(17) . . ?
B3 B4 B9 60.5(2) . . ?
B1 B4 B9 108.1(2) . . ?
B8 B4 B5 60.29(17) . . ?
B3 B4 B5 107.4(2) . . ?
B1 B4 B5 59.5(2) . . ?
B9 B4 B5 107.7(2) . . ?
B7 B5 B1 104.1(2) . . ?
B7 B5 B8 59.73(15) . . ?
B1 B5 B8 107.4(2) . . ?
B7 B5 B6 58.51(17) . . ?
B1 B5 B6 59.8(2) . . ?
B8 B5 B6 108.7(2) . . ?
B7 B5 B4 104.3(2) . . ?
B1 B5 B4 59.9(2) . . ?
B8 B5 B4 58.97(17) . . ?
B6 B5 B4 107.8(3) . . ?
B7 B6 B2 104.4(2) . . ?
B7 B6 B1 104.0(2) . . ?
B2 B6 B1 60.9(2) . . ?
B7 B6 C15 58.65(16) . . ?
B2 B6 C15 59.6(2) . . ?
B1 B6 C15 108.0(3) . . ?
B7 B6 B5 58.52(16) . . ?
B2 B6 B5 108.6(3) . . ?
B1 B6 B5 59.6(2) . . ?
C15 B6 B5 108.1(2) . . ?
C14 B7 B6 113.8(2) . . ?
C14 B7 B5 112.48(19) . . ?
B6 B7 B5 62.97(19) . . ?
C14 B7 C15 63.38(16) . . ?
B6 B7 C15 62.7(2) . . ?
B5 B7 C15 115.1(2) . . ?
C14 B7 B8 61.31(14) . . ?
B6 B7 B8 114.4(2) . . ?
B5 B7 B8 62.17(16) . . ?
C15 B7 B8 115.02(19) . . ?
C14 B8 B7 56.09(14) . . ?
C14 B8 B4 106.5(2) . . ?
B7 B8 B4 104.41(19) . . ?
C14 B8 B9 59.58(14) . . ?
B7 B8 B9 103.71(19) . . ?
B4 B8 B9 60.70(18) . . ?
C14 B8 B5 104.84(19) . . ?
B7 B8 B5 58.10(15) . . ?
B4 B8 B5 60.74(18) . . ?
B9 B8 B5 108.8(2) . . ?
C14 B9 B8 58.93(14) . . ?
C14 B9 B4 105.1(2) . . ?
B8 B9 B4 59.49(17) . . ?
C14 B9 B10 59.79(14) . . ?
B8 B9 B10 108.1(2) . . ?
B4 B9 B10 107.1(2) . . ?
C14 B9 B3 105.6(2) . . ?
B8 B9 B3 107.1(2) . . ?
B4 B9 B3 59.3(2) . . ?
B10 B9 B3 59.54(19) . . ?
C14 B10 C15 60.01(15) . . ?
C14 B10 B2 106.0(2) . . ?
C15 B10 B2 59.78(19) . . ?
C14 B10 B3 105.3(2) . . ?
C15 B10 B3 108.8(3) . . ?
B2 B10 B3 60.9(2) . . ?
C14 B10 B9 58.61(15) . . ?
C15 B10 B9 109.3(2) . . ?
B2 B10 B9 109.4(2) . . ?
B3 B10 B9 60.31(19) . . ?

loop_
_geom_bond_atom_site_label_1
_geom_bond_atom_site_label_2
_geom_bond_distance
_geom_bond_site_symmetry_2
_geom_bond_publ_flag
C1 C2 1.371(4) . ?
C1 C10 1.373(3) . ?
C2 C3 1.381(4) . ?
C3 C4 1.388(3) . ?
C4 C11 1.420(3) . ?
C4 C14 1.521(3) . ?
C5 C6 1.378(3) . ?
C5 C12 1.396(3) . ?
C6 C7 1.372(4) . ?
C7 C8 1.374(4) . ?
C8 C13 1.383(3) . ?
C9 C13 1.497(3) . ?
C9 C10 1.507(3) . ?
C9 C22 1.528(4) . ?
C9 C23 1.538(4) . ?
C10 C11 1.418(3) . ?
C11 C12 1.509(3) . ?
C12 C13 1.399(3) . ?
C14 B7 1.617(3) . ?
C14 B8 1.710(3) . ?
C14 B9 1.721(3) . ?
C14 B10 1.742(4) . ?
C14 C15 1.745(3) . ?
C15 B7 1.702(4) . ?
C15 B2 1.747(4) . ?
C15 B10 1.748(5) . ?
C15 B6 1.772(5) . ?
B1 B3 1.756(6) . ?
B1 B5 1.760(5) . ?
B1 B6 1.764(5) . ?
B1 B4 1.769(5) . ?
B1 B2 1.777(6) . ?
B2 B6 1.746(6) . ?
B2 B10 1.759(5) . ?
B2 B3 1.786(5) . ?
B3 B4 1.755(5) . ?
B3 B10 1.763(5) . ?
B3 B9 1.776(5) . ?
B4 B8 1.748(4) . ?
B4 B9 1.770(5) . ?
B4 B5 1.780(5) . ?
B5 B7 1.701(4) . ?
B5 B8 1.772(4) . ?
B5 B6 1.777(5) . ?
B6 B7 1.701(4) . ?
B7 B8 1.731(3) . ?
B8 B9 1.754(4) . ?
B9 B10 1.774(4) . ?
